data_1008279
loop_
_publ_author_name
'Ibanez, A'
'Jumas, J C'
'Olivier-Fourcade, J'
'Philippot, E'

_publ_section_title
;
Mise en evidence d'un desordre statistique dans les structures
chalcogenoiodures d'etain et d'antimoine.
;
_journal_coden_ASTM JSSCBI
_journal_name_full 'Journal of Solid State Chemistry'
_journal_page_first 83
_journal_page_last 91
_journal_paper_doi 10.1016/0022-4596(84)90250-0
_journal_volume 55
_journal_year 1984
_chemical_formula_structural 'Sn3 Sb Se2 I5'
_chemical_formula_sum 'I5 Sb Se2 Sn3'
_chemical_name_systematic 'Tritin antimony diselenide pentaiodide'
_space_group_IT_number 12
_symmetry_cell_setting monoclinic
_symmetry_Int_Tables_number 12
_symmetry_space_group_name_Hall '-C 2y'
_symmetry_space_group_name_H-M 'C 1 2/m 1'
_cell_angle_alpha 90
_cell_angle_beta 96.03(3)
_cell_angle_gamma 90
_cell_formula_units_Z 2
_cell_length_a 14.166(4)
_cell_length_b 4.342(1)
_cell_length_c 12.149(3)
_cell_volume 743.1
_refine_ls_R_factor_all 0.034
_cod_database_code 1008279

loop_
_symmetry_equiv_pos_as_xyz
x,y,z
x,-y,z
-x,-y,-z
-x,y,-z
1/2+x,1/2+y,z
1/2+x,1/2-y,z
1/2-x,1/2-y,-z
1/2-x,1/2+y,-z

loop_
_atom_site_aniso_label
_atom_site_aniso_U_11
_atom_site_aniso_U_12
_atom_site_aniso_U_13
_atom_site_aniso_U_22
_atom_site_aniso_U_23
_atom_site_aniso_U_33
I1 0.0265(7) 0. 0.003 0.0272(8) 0. 0.0232(7)
I2 0.0289(7) 0. 0.012 0.0242(8) 0. 0.0271(7)
I3 0.0221(10) 0. -0.003 0.0228(10) 0. 0.0266(9)
Se1 0.0179(10) 0. 0.007 0.0275(10) 0. 0.0169(10)
Sn1 0.0407(10) 0. 0.014 0.0387(11) 0. 0.0346(9)
Sn2 0.054(2) 0. -0.002 0.045(2) 0. 0.053(3)
Sb1 0.054(2) 0. -0.002 0.045(2) 0. 0.053(3)
Sn3 0.057(2) 0. 0.007 0.045(2) 0. 0.049(2)
Sb2 0.057(2) 0. 0.007 0.045(2) 0. 0.049(2)

loop_
_atom_site_label
_atom_site_type_symbol
_atom_site_symmetry_multiplicity
_atom_site_Wyckoff_symbol
_atom_site_fract_x
_atom_site_fract_y
_atom_site_fract_z
_atom_site_occupancy
_atom_site_attached_hydrogens
_atom_site_calc_flag
I1 I1- 4 i 0.0399(1) 0. 0.3309(1) 1. 0 d
I2 I1- 4 i 0.3043(1) 0. 0.1335(1) 1. 0 d
I3 I1- 2 a 0. 0. 0. 1. 0 d
Se1 Se2- 4 i 0.2353(2) 0. 0.6206(2) 1. 0 d
Sn1 Sn2+ 4 i 0.3673(1) 0. 0.4811(2) 1. 0 d
Sn2 Sn2+ 4 i 0.3480(5) 0. 0.8355(5) 0.25 0 d
Sb1 Sb3+ 4 i 0.3480(5) 0. 0.8355(5) 0.25 0 d
Sn3 Sn2+ 4 i 0.3542(5) 0. 0.8893(5) 0.25 0 d
Sb2 Sb3+ 4 i 0.3542(5) 0. 0.8893(5) 0.25 0 d

loop_
_atom_type_symbol
_atom_type_oxidation_number
I1- -1.000
Se2- -2.000
Sn2+ 2.000
Sb3+ 3.000
